data_7229382
loop_
_publ_author_name
'Chen, Ran'
'Cheng, Zhongbin'
'Huang, Jian'
'Liu, Dong'
'Wu, Chongming'
'Guo, Peng'
'Lin, Wenhan'

_publ_section_title
;
 Versicotides D--F, new cyclopeptides with lipid-lowering activities
;
_journal_issue 78
_journal_name_full 'RSC Adv.'
_journal_page_first 49235
_journal_paper_doi 10.1039/C7RA07940K
_journal_volume 7
_journal_year 2017
_chemical_absolute_configuration ad
_chemical_compound_source 'Aspergillus versicolor'
_chemical_formula_moiety 'C26 H29 N5 O5, C H4 O'
_chemical_formula_sum 'C27 H33 N5 O6'
_chemical_formula_weight 523.58
_chemical_name_systematic LZD-14-1-37
_space_group_crystal_system orthorhombic
_space_group_IT_number 19
_space_group_name_Hall 'P 2ac 2ab'
_space_group_name_H-M_alt 'P 21 21 21'
_symmetry_space_group_name_Hall 'P 2ac 2ab'
_symmetry_space_group_name_H-M 'P 21 21 21'
_atom_sites_solution_hydrogens geom
_atom_sites_solution_primary direct
_audit_creation_date 2016-11-14
_audit_creation_method
;
Olex2 1.2
(compiled 2016.09.09 svn.r3337 for OlexSys, GUI svn.r5227)
;
_audit_update_record
;
2016-12-05 deposited with the CCDC.
2017-10-16 downloaded from the CCDC.
;
_cell_angle_alpha 90
_cell_angle_beta 90
_cell_angle_gamma 90
_cell_formula_units_Z 4
_cell_length_a 8.58993(7)
_cell_length_b 10.68072(7)
_cell_length_c 28.6559(2)
_cell_measurement_reflns_used 19614
_cell_measurement_temperature 293(2)
_cell_measurement_theta_max 68.8230
_cell_measurement_theta_min 3.0740
_cell_volume 2629.08(3)
_computing_cell_refinement 'CrysAlisPro 1.171.39.6a (Rigaku OD, 2015)'
_computing_data_collection 'CrysAlisPro 1.171.39.6a (Rigaku OD, 2015)'
_computing_data_reduction 'CrysAlisPro 1.171.39.6a (Rigaku OD, 2015)'
_computing_molecular_graphics 'Olex2 (Dolomanov et al., 2009)'
_computing_publication_material 'Olex2 (Dolomanov et al., 2009)'
_computing_structure_refinement 'ShelXL (Sheldrick, 2015)'
_computing_structure_solution 'ShelXT (Sheldrick, 2015)'
_diffrn_ambient_temperature 293(2)
_diffrn_detector 'CCD plate'
_diffrn_measured_fraction_theta_full 0.990
_diffrn_measured_fraction_theta_max 0.984
_diffrn_measurement_details
;
List of Runs (angles in degrees, time in seconds):

  # Type    Start    End  Width  t~exp~   \w     \q     \k     \f   Frames
#--------------------------------------------------------------------------
  1  \w    -80.00  70.00   1.00    1.00    --    0.00  55.00  90.00  150
  2  \w   -135.00  16.00   1.00    1.00    --  -45.00  30.00   0.00  151
  3  \w   -135.00  13.00   1.00    1.00    --  -45.00  55.00 270.00  148
  4  \w   -100.00  40.00   1.00    1.00    --  -45.00  55.00  90.00  140
  5  \w   -164.00 -25.00   1.00    7.00    --  -90.00  30.00   0.00  139
  6  \w   -180.00 -45.00   1.00    7.00    --  -90.00  55.00 270.00  135
  7  \w   -180.00   0.00   1.00    7.00    --  -90.00   0.00   0.00  180
  8  \w   -180.00 -24.00   1.00    7.00    --  -90.00  55.00   0.00  156
  9  \w    -80.00  70.00   1.00    1.00    --    0.00  55.00  90.00  150
;
_diffrn_measurement_device 'abstract diffractometer'
_diffrn_measurement_device_type 'dtrek-CrysAlisPro-abstract goniometer imported rigaku-d*trek images'
_diffrn_measurement_method '\w scans'
_diffrn_orient_matrix_type 'CrysAlisPro convention (1999,Acta A55,543-557)'
_diffrn_orient_matrix_UB_11 0.0116822000
_diffrn_orient_matrix_UB_12 -0.1290388000
_diffrn_orient_matrix_UB_13 0.0237619000
_diffrn_orient_matrix_UB_21 -0.0611629000
_diffrn_orient_matrix_UB_22 -0.0629648000
_diffrn_orient_matrix_UB_23 -0.0447618000
_diffrn_orient_matrix_UB_31 0.1681647000
_diffrn_orient_matrix_UB_32 -0.0139089000
_diffrn_orient_matrix_UB_33 -0.0179453000
_diffrn_radiation_monochromator graphite
_diffrn_radiation_probe x-ray
_diffrn_radiation_type CuK\a
_diffrn_radiation_wavelength 1.54184
_diffrn_reflns_av_R_equivalents 0.0281
_diffrn_reflns_av_unetI/netI 0.0138
_diffrn_reflns_Laue_measured_fraction_full 0.990
_diffrn_reflns_Laue_measured_fraction_max 0.984
_diffrn_reflns_limit_h_max 10
_diffrn_reflns_limit_h_min -7
_diffrn_reflns_limit_k_max 10
_diffrn_reflns_limit_k_min -12
_diffrn_reflns_limit_l_max 33
_diffrn_reflns_limit_l_min -28
_diffrn_reflns_number 24101
_diffrn_reflns_point_group_measured_fraction_full 0.988
_diffrn_reflns_point_group_measured_fraction_max 0.978
_diffrn_reflns_theta_full 67.684
_diffrn_reflns_theta_max 68.684
_diffrn_reflns_theta_min 3.084
_diffrn_source 'fine-focus sealed X-ray tube'
_diffrn_source_type 'Enhance (Cu) X-ray Source'
_exptl_absorpt_coefficient_mu 0.782
_exptl_absorpt_correction_T_max 1.00000
_exptl_absorpt_correction_T_min 0.82881
_exptl_absorpt_correction_type multi-scan
_exptl_absorpt_process_details
;
CrysAlisPro 1.171.39.6a (Rigaku Oxford Diffraction, 2015)
Empirical absorption correction using spherical harmonics,
 implemented in SCALE3 ABSPACK scaling algorithm.
;
_exptl_crystal_colour 'clear light colourless'
_exptl_crystal_colour_lustre clear
_exptl_crystal_colour_modifier light
_exptl_crystal_colour_primary colourless
_exptl_crystal_density_diffrn 1.323
_exptl_crystal_description plate
_exptl_crystal_F_000 1112
_exptl_crystal_recrystallization_method 'Vapour deposition'
_exptl_crystal_size_max 0.78
_exptl_crystal_size_mid 0.17
_exptl_crystal_size_min 0.07
_refine_diff_density_max 0.361
_refine_diff_density_min -0.307
_refine_diff_density_rms 0.038
_refine_ls_abs_structure_details
;
 Flack x determined using 1941 quotients [(I+)-(I-)]/[(I+)+(I-)]
 (Parsons, Flack and Wagner, Acta Cryst. B69 (2013) 249-259).
;
_refine_ls_abs_structure_Flack 0.03(5)
_refine_ls_extinction_coef 0.0022(4)
_refine_ls_extinction_expression Fc^*^=kFc[1+0.001xFc^2^\l^3^/sin(2\q)]^-1/4^
_refine_ls_extinction_method 'SHELXL-2014/7 (Sheldrick 2014'
_refine_ls_goodness_of_fit_ref 1.036
_refine_ls_hydrogen_treatment constr
_refine_ls_matrix_type full
_refine_ls_number_parameters 349
_refine_ls_number_reflns 4759
_refine_ls_number_restraints 0
_refine_ls_restrained_S_all 1.036
_refine_ls_R_factor_all 0.0360
_refine_ls_R_factor_gt 0.0354
_refine_ls_shift/su_max 0.000
_refine_ls_shift/su_mean 0.000
_refine_ls_structure_factor_coef Fsqd
_refine_ls_weighting_details 'w=1/[\s^2^(Fo^2^)+(0.0670P)^2^+0.3780P] where P=(Fo^2^+2Fc^2^)/3'
_refine_ls_weighting_scheme calc
_refine_ls_wR_factor_gt 0.0991
_refine_ls_wR_factor_ref 0.0997
_reflns_Friedel_coverage 0.734
_reflns_Friedel_fraction_full 0.985
_reflns_Friedel_fraction_max 0.969
_reflns_number_gt 4688
_reflns_number_total 4759
_reflns_threshold_expression 'I > 2\s(I)'
_cod_data_source_file c7ra07940k2.cif
_cod_data_source_block lzd-14-1-9_
_cod_original_cell_volume 2629.09(3)
_cod_database_code 7229382
_shelx_space_group_comment
;
The symmetry employed for this shelxl refinement is uniquely defined
by the following loop, which should always be used as a source of
symmetry information in preference to the above space-group names.
They are only intended as comments.
;
_reflns_odcompleteness_completeness 98.86
_reflns_odcompleteness_iscentric 1
_reflns_odcompleteness_theta 68.56
_olex2_refinement_description
;
1. Fixed Uiso
 At 1.2 times of:
  All C(H) groups, All C(H,H) groups, All N(H) groups
 At 1.5 times of:
  All C(H,H,H) groups, All O(H) groups
2.a Ternary CH refined with riding coordinates:
 C2(H2), C28(H28), C14(H14)
2.b Secondary CH2 refined with riding coordinates:
 C17(H17A,H17B), C16(H16A,H16B), C15(H15A,H15B)
2.c Aromatic/amide H refined with riding coordinates:
 N4(H4), N26(H26), N12(H12), C7(H7), C21(H21), C10(H10), C24(H24), C9(H9),
 C22(H22), C8(H8), C23(H23)
2.d Idealised Me refined as rotating group:
 C3(H3A,H3B,H3C), C31(H31A,H31B,H31C), C29(H29A,H29B,H29C), C32(H32A,H32B,H32C)
2.e Idealised tetrahedral OH refined as rotating group:
 O6(H6)
;
_shelx_shelxl_version_number 2014/7
_olex2_submission_special_instructions 'No special instructions were received'
_oxdiff_exptl_absorpt_empirical_details
;
Empirical correction (ABSPACK) includes:
- Absorption correction using spherical harmonics
- Frame scaling
- Detector area scaling
;
_oxdiff_exptl_absorpt_empirical_full_max 1.783
_oxdiff_exptl_absorpt_empirical_full_min 0.471

loop_
_space_group_symop_operation_xyz
'x, y, z'
'-x+1/2, -y, z+1/2'
'-x, y+1/2, -z+1/2'
'x+1/2, -y+1/2, -z'

loop_
_atom_site_label
_atom_site_type_symbol
_atom_site_fract_x
_atom_site_fract_y
_atom_site_fract_z
_atom_site_U_iso_or_equiv
_atom_site_adp_type
_atom_site_occupancy
_atom_site_site_symmetry_order
_atom_site_calc_flag
_atom_site_refinement_flags_posn
O2 O 0.5238(2) 0.50352(13) 0.33834(5) 0.0417(4) Uani 1 1 d .
O1 O 0.50099(19) 0.44488(14) 0.22192(6) 0.0454(4) Uani 1 1 d .
O4 O 0.2291(2) 0.31971(16) 0.31632(5) 0.0459(4) Uani 1 1 d .
N4 N 0.5428(2) 0.68985(15) 0.30367(6) 0.0325(4) Uani 1 1 d .
H4 H 0.5307 0.7695 0.3063 0.039 Uiso 1 1 calc R
N30 N 0.3016(2) 0.57019(16) 0.24026(6) 0.0356(4) Uani 1 1 d .
N18 N 0.3254(2) 0.27639(18) 0.38740(6) 0.0396(4) Uani 1 1 d .
O5 O 0.0640(3) 0.77169(18) 0.31266(7) 0.0685(6) Uani 1 1 d .
N26 N 0.1496(2) 0.57181(19) 0.32321(7) 0.0431(4) Uani 1 1 d .
H26 H 0.2158 0.5190 0.3123 0.052 Uiso 1 1 calc R
O3 O 0.3401(3) 0.4456(2) 0.49702(6) 0.0691(6) Uani 1 1 d .
N12 N 0.4229(2) 0.50070(18) 0.42413(6) 0.0411(4) Uani 1 1 d .
H12 H 0.4296 0.4703 0.3964 0.049 Uiso 1 1 calc R
C5 C 0.5312(2) 0.61917(18) 0.34182(7) 0.0324(4) Uani 1 1 d .
C1 C 0.4549(2) 0.54260(18) 0.23963(7) 0.0321(4) Uani 1 1 d .
C19 C 0.2192(3) 0.3309(2) 0.35926(8) 0.0386(5) Uani 1 1 d .
C2 C 0.5751(2) 0.63792(18) 0.25759(7) 0.0318(4) Uani 1 1 d .
H2 H 0.5731 0.7085 0.2357 0.038 Uiso 1 1 calc R
C11 C 0.4735(3) 0.6253(2) 0.42847(8) 0.0381(5) Uani 1 1 d .
C28 C 0.2340(2) 0.69096(19) 0.25450(8) 0.0372(5) Uani 1 1 d .
H28 H 0.3212 0.7480 0.2605 0.045 Uiso 1 1 calc R
C6 C 0.5286(3) 0.68520(19) 0.38786(7) 0.0362(4) Uani 1 1 d .
C25 C 0.0658(3) 0.5322(2) 0.36290(8) 0.0424(5) Uani 1 1 d .
C27 C 0.1395(3) 0.6824(2) 0.29998(8) 0.0419(5) Uani 1 1 d .
C20 C 0.0946(3) 0.4113(2) 0.38055(8) 0.0409(5) Uani 1 1 d .
C13 C 0.3660(3) 0.4216(2) 0.45611(8) 0.0438(5) Uani 1 1 d .
C3 C 0.7394(3) 0.5843(2) 0.25568(9) 0.0441(5) Uani 1 1 d .
H3A H 0.8128 0.6479 0.2644 0.066 Uiso 1 1 calc GR
H3B H 0.7614 0.5562 0.2246 0.066 Uiso 1 1 calc GR
H3C H 0.7474 0.5150 0.2769 0.066 Uiso 1 1 calc GR
C14 C 0.3417(3) 0.2878(2) 0.43856(8) 0.0426(5) Uani 1 1 d .
H14 H 0.2503 0.2513 0.4538 0.051 Uiso 1 1 calc R
C7 C 0.5937(3) 0.8046(2) 0.39263(9) 0.0498(6) Uani 1 1 d .
H7 H 0.6311 0.8455 0.3663 0.060 Uiso 1 1 calc R
C31 C 0.1949(3) 0.4784(2) 0.21924(9) 0.0456(5) Uani 1 1 d .
H31A H 0.2008 0.4842 0.1859 0.068 Uiso 1 1 calc GR
H31B H 0.0904 0.4956 0.2292 0.068 Uiso 1 1 calc GR
H31C H 0.2240 0.3956 0.2289 0.068 Uiso 1 1 calc GR
C29 C 0.1367(3) 0.7495(2) 0.21565(10) 0.0494(6) Uani 1 1 d .
H29A H 0.2017 0.7653 0.1890 0.074 Uiso 1 1 calc GR
H29B H 0.0927 0.8269 0.2264 0.074 Uiso 1 1 calc GR
H29C H 0.0545 0.6931 0.2070 0.074 Uiso 1 1 calc GR
C21 C 0.0020(3) 0.3662(3) 0.41688(9) 0.0543(7) Uani 1 1 d .
H21 H 0.0151 0.2845 0.4273 0.065 Uiso 1 1 calc R
C17 C 0.4568(3) 0.2079(2) 0.36645(9) 0.0485(6) Uani 1 1 d .
H17A H 0.4931 0.2492 0.3383 0.058 Uiso 1 1 calc R
H17B H 0.4277 0.1225 0.3590 0.058 Uiso 1 1 calc R
C10 C 0.4774(4) 0.6879(3) 0.47121(9) 0.0533(6) Uani 1 1 d .
H10 H 0.4347 0.6508 0.4976 0.064 Uiso 1 1 calc R
C24 C -0.0444(3) 0.6082(3) 0.38496(9) 0.0541(6) Uani 1 1 d .
H24 H -0.0609 0.6896 0.3745 0.065 Uiso 1 1 calc R
C9 C 0.5451(4) 0.8055(3) 0.47423(10) 0.0620(7) Uani 1 1 d .
H9 H 0.5505 0.8458 0.5030 0.074 Uiso 1 1 calc R
C22 C -0.1090(3) 0.4417(4) 0.43742(9) 0.0626(8) Uani 1 1 d .
H22 H -0.1703 0.4109 0.4616 0.075 Uiso 1 1 calc R
C8 C 0.6040(4) 0.8630(2) 0.43532(10) 0.0614(7) Uani 1 1 d .
H8 H 0.6508 0.9413 0.4377 0.074 Uiso 1 1 calc R
C16 C 0.5802(3) 0.2112(3) 0.40433(10) 0.0558(7) Uani 1 1 d .
H16A H 0.6491 0.1395 0.4021 0.067 Uiso 1 1 calc R
H16B H 0.6414 0.2873 0.4026 0.067 Uiso 1 1 calc R
C15 C 0.4853(4) 0.2070(3) 0.44884(10) 0.0593(7) Uani 1 1 d .
H15A H 0.5440 0.2410 0.4748 0.071 Uiso 1 1 calc R
H15B H 0.4551 0.1217 0.4562 0.071 Uiso 1 1 calc R
C23 C -0.1286(3) 0.5624(4) 0.42215(9) 0.0627(8) Uani 1 1 d .
H23 H -0.1999 0.6142 0.4371 0.075 Uiso 1 1 calc R
O6 O 0.6021(11) 0.4472(5) 0.5585(3) 0.237(4) Uani 1 1 d .
H6 H 0.5468 0.4726 0.5371 0.356 Uiso 1 1 calc GR
C32 C 0.6107(12) 0.5360(7) 0.5923(3) 0.184(4) Uani 1 1 d .
H32A H 0.6923 0.5941 0.5850 0.276 Uiso 1 1 calc GR
H32B H 0.6325 0.4967 0.6218 0.276 Uiso 1 1 calc GR
H32C H 0.5133 0.5798 0.5943 0.276 Uiso 1 1 calc GR

loop_
_atom_site_aniso_label
_atom_site_aniso_U_11
_atom_site_aniso_U_22
_atom_site_aniso_U_33
_atom_site_aniso_U_23
_atom_site_aniso_U_13
_atom_site_aniso_U_12
O2 0.0621(10) 0.0289(7) 0.0342(8) 0.0006(6) 0.0033(7) -0.0039(7)
O1 0.0450(9) 0.0351(8) 0.0562(10) -0.0111(7) 0.0039(7) -0.0004(7)
O4 0.0559(10) 0.0484(9) 0.0335(8) -0.0050(7) -0.0030(7) 0.0010(8)
N4 0.0386(9) 0.0250(7) 0.0340(9) 0.0010(6) -0.0035(7) 0.0000(7)
N30 0.0334(8) 0.0309(8) 0.0424(10) -0.0030(7) -0.0027(7) -0.0027(7)
N18 0.0466(10) 0.0397(9) 0.0326(9) 0.0014(7) 0.0012(8) -0.0017(8)
O5 0.0899(15) 0.0533(10) 0.0623(12) -0.0027(9) 0.0131(11) 0.0306(11)
N26 0.0397(10) 0.0447(10) 0.0450(10) 0.0010(8) 0.0054(8) 0.0084(9)
O3 0.1004(17) 0.0727(13) 0.0343(9) -0.0068(8) 0.0188(10) -0.0177(12)
N12 0.0503(10) 0.0432(10) 0.0298(9) -0.0025(8) 0.0048(8) -0.0077(9)
C5 0.0317(9) 0.0308(9) 0.0348(11) 0.0001(8) -0.0024(8) 0.0007(8)
C1 0.0374(10) 0.0279(8) 0.0311(10) 0.0001(8) 0.0017(8) -0.0025(8)
C19 0.0428(11) 0.0365(10) 0.0364(11) -0.0007(9) -0.0008(9) -0.0091(9)
C2 0.0329(10) 0.0300(9) 0.0325(10) 0.0026(8) 0.0007(8) -0.0028(8)
C11 0.0383(10) 0.0387(10) 0.0372(11) -0.0038(8) -0.0024(9) 0.0019(9)
C28 0.0327(10) 0.0315(10) 0.0475(12) 0.0007(9) -0.0042(9) 0.0018(8)
C6 0.0392(10) 0.0329(10) 0.0365(11) -0.0021(8) -0.0040(9) 0.0037(9)
C25 0.0329(10) 0.0553(13) 0.0389(11) -0.0042(10) -0.0030(8) 0.0010(9)
C27 0.0406(11) 0.0413(12) 0.0440(12) -0.0044(9) -0.0039(9) 0.0066(10)
C20 0.0353(10) 0.0505(13) 0.0371(11) -0.0037(9) -0.0017(9) -0.0066(9)
C13 0.0482(12) 0.0512(13) 0.0320(11) 0.0024(9) 0.0018(9) -0.0034(11)
C3 0.0326(10) 0.0468(12) 0.0529(13) -0.0003(10) 0.0018(9) -0.0005(9)
C14 0.0495(12) 0.0477(12) 0.0306(11) 0.0084(9) 0.0027(9) -0.0058(10)
C7 0.0698(16) 0.0345(11) 0.0451(13) -0.0013(9) -0.0073(11) -0.0045(11)
C31 0.0397(11) 0.0449(13) 0.0521(13) -0.0067(10) -0.0066(10) -0.0077(10)
C29 0.0431(12) 0.0496(14) 0.0553(15) 0.0097(11) -0.0049(11) 0.0066(11)
C21 0.0417(13) 0.0752(18) 0.0461(14) 0.0050(12) 0.0016(10) -0.0115(12)
C17 0.0579(14) 0.0450(12) 0.0425(13) -0.0003(10) 0.0036(11) 0.0056(11)
C10 0.0654(15) 0.0537(14) 0.0408(12) -0.0115(11) 0.0061(12) 0.0021(13)
C24 0.0405(12) 0.0747(17) 0.0471(13) -0.0037(12) -0.0004(11) 0.0134(12)
C9 0.0854(19) 0.0506(14) 0.0499(14) -0.0211(12) -0.0013(14) 0.0025(15)
C22 0.0385(12) 0.106(2) 0.0432(13) 0.0021(15) 0.0045(10) -0.0054(15)
C8 0.091(2) 0.0370(12) 0.0560(15) -0.0098(11) -0.0069(15) -0.0061(13)
C16 0.0553(15) 0.0579(15) 0.0543(15) 0.0094(12) 0.0003(12) 0.0091(13)
C15 0.0704(17) 0.0617(15) 0.0458(14) 0.0150(12) -0.0033(13) 0.0110(14)
C23 0.0373(12) 0.106(2) 0.0446(14) -0.0068(15) 0.0007(10) 0.0173(15)
O6 0.296(8) 0.135(4) 0.281(8) -0.050(5) -0.138(7) 0.093(5)
C32 0.238(9) 0.132(5) 0.183(7) -0.076(5) -0.085(7) 0.078(6)

loop_
_atom_type_symbol
_atom_type_description
_atom_type_scat_dispersion_real
_atom_type_scat_dispersion_imag
_atom_type_scat_source
C C 0.0181 0.0091 'International Tables Vol C Tables 4.2.6.8 and 6.1.1.4'
H H 0.0000 0.0000 'International Tables Vol C Tables 4.2.6.8 and 6.1.1.4'
N N 0.0311 0.0180 'International Tables Vol C Tables 4.2.6.8 and 6.1.1.4'
O O 0.0492 0.0322 'International Tables Vol C Tables 4.2.6.8 and 6.1.1.4'

loop_
_geom_angle_atom_site_label_1
_geom_angle_atom_site_label_2
_geom_angle_atom_site_label_3
_geom_angle
C5 N4 H4 118.6
C5 N4 C2 122.79(16)
C2 N4 H4 118.6
C1 N30 C28 125.44(17)
C1 N30 C31 117.19(18)
C31 N30 C28 116.85(17)
C19 N18 C14 128.4(2)
C19 N18 C17 119.24(19)
C17 N18 C14 111.89(19)
C25 N26 H26 115.7
C27 N26 H26 115.7
C27 N26 C25 128.5(2)
C11 N12 H12 114.7
C13 N12 H12 114.7
C13 N12 C11 130.5(2)
O2 C5 N4 120.13(19)
O2 C5 C6 122.64(18)
N4 C5 C6 117.24(17)
O1 C1 N30 120.42(19)
O1 C1 C2 119.02(18)
N30 C1 C2 120.39(17)
O4 C19 N18 120.4(2)
O4 C19 C20 120.5(2)
N18 C19 C20 119.06(19)
N4 C2 C1 115.25(16)
N4 C2 H2 106.4
N4 C2 C3 110.60(17)
C1 C2 H2 106.4
C3 C2 C1 111.14(17)
C3 C2 H2 106.4
N12 C11 C6 117.43(19)
C10 C11 N12 122.6(2)
C10 C11 C6 119.9(2)
N30 C28 H28 107.0
N30 C28 C27 113.01(17)
N30 C28 C29 111.88(19)
C27 C28 H28 107.0
C29 C28 H28 107.0
C29 C28 C27 110.68(18)
C11 C6 C5 121.27(18)
C7 C6 C5 120.6(2)
C7 C6 C11 117.9(2)
C20 C25 N26 118.3(2)
C24 C25 N26 122.4(2)
C24 C25 C20 119.3(2)
O5 C27 N26 124.9(2)
O5 C27 C28 119.4(2)
N26 C27 C28 115.66(18)
C25 C20 C19 120.2(2)
C21 C20 C19 120.8(2)
C21 C20 C25 118.9(2)
O3 C13 N12 126.3(2)
O3 C13 C14 119.2(2)
N12 C13 C14 114.47(19)
C2 C3 H3A 109.5
C2 C3 H3B 109.5
C2 C3 H3C 109.5
H3A C3 H3B 109.5
H3A C3 H3C 109.5
H3B C3 H3C 109.5
N18 C14 C13 114.61(18)
N18 C14 H14 109.5
N18 C14 C15 102.72(19)
C13 C14 H14 109.5
C13 C14 C15 110.7(2)
C15 C14 H14 109.5
C6 C7 H7 119.1
C8 C7 C6 121.7(2)
C8 C7 H7 119.1
N30 C31 H31A 109.5
N30 C31 H31B 109.5
N30 C31 H31C 109.5
H31A C31 H31B 109.5
H31A C31 H31C 109.5
H31B C31 H31C 109.5
C28 C29 H29A 109.5
C28 C29 H29B 109.5
C28 C29 H29C 109.5
H29A C29 H29B 109.5
H29A C29 H29C 109.5
H29B C29 H29C 109.5
C20 C21 H21 119.7
C22 C21 C20 120.6(3)
C22 C21 H21 119.7
N18 C17 H17A 111.1
N18 C17 H17B 111.1
N18 C17 C16 103.4(2)
H17A C17 H17B 109.0
C16 C17 H17A 111.1
C16 C17 H17B 111.1
C11 C10 H10 120.1
C9 C10 C11 119.9(2)
C9 C10 H10 120.1
C25 C24 H24 120.0
C23 C24 C25 120.0(3)
C23 C24 H24 120.0
C10 C9 H9 119.7
C8 C9 C10 120.7(2)
C8 C9 H9 119.7
C21 C22 H22 120.1
C23 C22 C21 119.9(3)
C23 C22 H22 120.1
C7 C8 H8 120.1
C9 C8 C7 119.7(2)
C9 C8 H8 120.1
C17 C16 H16A 111.2
C17 C16 H16B 111.2
H16A C16 H16B 109.1
C15 C16 C17 103.1(2)
C15 C16 H16A 111.2
C15 C16 H16B 111.2
C14 C15 H15A 110.8
C14 C15 H15B 110.8
C16 C15 C14 104.7(2)
C16 C15 H15A 110.8
C16 C15 H15B 110.8
H15A C15 H15B 108.9
C24 C23 H23 119.5
C22 C23 C24 121.0(3)
C22 C23 H23 119.5
C32 O6 H6 109.5
O6 C32 H32A 109.5
O6 C32 H32B 109.5
O6 C32 H32C 109.5
H32A C32 H32B 109.5
H32A C32 H32C 109.5
H32B C32 H32C 109.5

loop_
_geom_bond_atom_site_label_1
_geom_bond_atom_site_label_2
_geom_bond_distance
O2 C5 1.241(2)
O1 C1 1.226(3)
O4 C19 1.239(3)
N4 H4 0.8600
N4 C5 1.332(3)
N4 C2 1.459(3)
N30 C1 1.350(3)
N30 C28 1.472(3)
N30 C31 1.471(3)
N18 C19 1.350(3)
N18 C14 1.478(3)
N18 C17 1.473(3)
O5 C27 1.209(3)
N26 H26 0.8600
N26 C25 1.411(3)
N26 C27 1.359(3)
O3 C13 1.220(3)
N12 H12 0.8600
N12 C11 1.406(3)
N12 C13 1.339(3)
C5 C6 1.496(3)
C1 C2 1.539(3)
C19 C20 1.502(3)
C2 H2 0.9800
C2 C3 1.524(3)
C11 C6 1.410(3)
C11 C10 1.396(3)
C28 H28 0.9800
C28 C27 1.538(3)
C28 C29 1.526(3)
C6 C7 1.399(3)
C25 C20 1.409(4)
C25 C24 1.398(3)
C20 C21 1.396(3)
C13 C14 1.529(3)
C3 H3A 0.9600
C3 H3B 0.9600
C3 H3C 0.9600
C14 H14 0.9800
C14 C15 1.534(4)
C7 H7 0.9300
C7 C8 1.376(4)
C31 H31A 0.9600
C31 H31B 0.9600
C31 H31C 0.9600
C29 H29A 0.9600
C29 H29B 0.9600
C29 H29C 0.9600
C21 H21 0.9300
C21 C22 1.380(4)
C17 H17A 0.9700
C17 H17B 0.9700
C17 C16 1.518(4)
C10 H10 0.9300
C10 C9 1.387(4)
C24 H24 0.9300
C24 C23 1.377(4)
C9 H9 0.9300
C9 C8 1.370(4)
C22 H22 0.9300
C22 C23 1.372(5)
C8 H8 0.9300
C16 H16A 0.9700
C16 H16B 0.9700
C16 C15 1.514(4)
C15 H15A 0.9700
C15 H15B 0.9700
C23 H23 0.9300
O6 H6 0.8200
O6 C32 1.359(8)
C32 H32A 0.9600
C32 H32B 0.9600
C32 H32C 0.9600

loop_
_geom_torsion_atom_site_label_1
_geom_torsion_atom_site_label_2
_geom_torsion_atom_site_label_3
_geom_torsion_atom_site_label_4
_geom_torsion
O2 C5 C6 C11 -18.5(3)
O2 C5 C6 C7 155.8(2)
O1 C1 C2 N4 -134.33(19)
O1 C1 C2 C3 -7.5(3)
O4 C19 C20 C25 -46.7(3)
O4 C19 C20 C21 131.1(2)
N4 C5 C6 C11 161.8(2)
N4 C5 C6 C7 -23.9(3)
N30 C1 C2 N4 50.4(2)
N30 C1 C2 C3 177.27(19)
N30 C28 C27 O5 -171.9(2)
N30 C28 C27 N26 8.5(3)
N18 C19 C20 C25 129.9(2)
N18 C19 C20 C21 -52.4(3)
N18 C14 C15 C16 27.3(3)
N18 C17 C16 C15 33.1(3)
N26 C25 C20 C19 4.0(3)
N26 C25 C20 C21 -173.8(2)
N26 C25 C24 C23 176.7(2)
O3 C13 C14 N18 160.9(2)
O3 C13 C14 C15 -83.6(3)
N12 C11 C6 C5 0.7(3)
N12 C11 C6 C7 -173.7(2)
N12 C11 C10 C9 172.6(3)
N12 C13 C14 N18 -22.4(3)
N12 C13 C14 C15 93.1(2)
C5 N4 C2 C1 59.9(2)
C5 N4 C2 C3 -67.2(2)
C5 C6 C7 C8 -174.7(3)
C1 N30 C28 C27 -112.5(2)
C1 N30 C28 C29 121.8(2)
C19 N18 C14 C13 -58.4(3)
C19 N18 C14 C15 -178.5(2)
C19 N18 C17 C16 156.1(2)
C19 C20 C21 C22 177.8(2)
C2 N4 C5 O2 -11.2(3)
C2 N4 C5 C6 168.46(18)
C11 N12 C13 O3 3.3(4)
C11 N12 C13 C14 -173.2(2)
C11 C6 C7 C8 -0.2(4)
C11 C10 C9 C8 2.1(5)
C28 N30 C1 O1 -171.13(19)
C28 N30 C1 C2 4.0(3)
C6 C11 C10 C9 -4.4(4)
C6 C7 C8 C9 -2.0(5)
C25 N26 C27 O5 7.1(4)
C25 N26 C27 C28 -173.3(2)
C25 C20 C21 C22 -4.4(4)
C25 C24 C23 C22 -1.6(4)
C27 N26 C25 C20 178.9(2)
C27 N26 C25 C24 -0.8(4)
C20 C25 C24 C23 -3.0(4)
C20 C21 C22 C23 -0.1(4)
C13 N12 C11 C6 179.9(2)
C13 N12 C11 C10 2.9(4)
C13 C14 C15 C16 -95.5(2)
C14 N18 C19 O4 174.1(2)
C14 N18 C19 C20 -2.4(3)
C14 N18 C17 C16 -16.7(3)
C31 N30 C1 O1 0.3(3)
C31 N30 C1 C2 175.45(19)
C31 N30 C28 C27 76.1(2)
C31 N30 C28 C29 -49.7(3)
C29 C28 C27 O5 -45.5(3)
C29 C28 C27 N26 134.9(2)
C21 C22 C23 C24 3.2(4)
C17 N18 C19 O4 2.6(3)
C17 N18 C19 C20 -174.0(2)
C17 N18 C14 C13 113.6(2)
C17 N18 C14 C15 -6.5(3)
C17 C16 C15 C14 -37.9(3)
C10 C11 C6 C5 177.8(2)
C10 C11 C6 C7 3.4(3)
C10 C9 C8 C7 1.1(5)
C24 C25 C20 C19 -176.3(2)
C24 C25 C20 C21 6.0(3)
